data_7028606
loop_
_publ_author_name
'Andrews, Philip C.'
'Blair, Victoria L.'
'Ferrero, Richard L.'
'Junk, Peter C.'
'Kedzierski, Lukasz'
'Peiris, Roshani M.'

_publ_section_title
;
 Bismuth(III) \b-thioxoketonates as antibiotics against Helicobacter
 pylori and as anti-leishmanial agents.
;
_journal_issue 3
_journal_name_full 'Dalton transactions (Cambridge, England : 2003)'
_journal_page_first 1279
_journal_page_last 1291
_journal_paper_doi 10.1039/c3dt52544a
_journal_volume 43
_journal_year 2014
_chemical_formula_moiety 'C44 H36 Bi N3 O4 S4'
_chemical_formula_sum 'C44 H36 Bi N3 O4 S4'
_chemical_formula_weight 1007.98
_chemical_name_systematic
; 
 ? 
;
_space_group_IT_number 2
_symmetry_cell_setting triclinic
_symmetry_space_group_name_Hall '-P 1'
_symmetry_space_group_name_H-M 'P -1'
_atom_sites_solution_hydrogens geom
_atom_sites_solution_primary direct
_atom_sites_solution_secondary difmap
_audit_creation_method SHELXL-97
_cell_angle_alpha 102.31(3)
_cell_angle_beta 101.71(3)
_cell_angle_gamma 97.19(3)
_cell_formula_units_Z 2
_cell_length_a 10.330(2)
_cell_length_b 10.453(2)
_cell_length_c 19.993(4)
_cell_measurement_reflns_used 4832
_cell_measurement_temperature 123(2)
_cell_volume 2033.0(8)
_computing_cell_refinement 'CrysAlisPro, Agilent Technologies'
_computing_data_collection 'CrysAlisPro, Agilent Technologies'
_computing_data_reduction 'CrysAlisPro, Agilent Technologies'
_computing_molecular_graphics X-Seed
_computing_publication_material CIFTAB
_computing_structure_refinement 'SHELXL-97 (Sheldrick, 1997)'
_computing_structure_solution 'SHELXS-97 (Sheldrick, 1990)'
_diffrn_ambient_temperature 123(2)
_diffrn_measured_fraction_theta_full 0.900
_diffrn_measured_fraction_theta_max 0.900
_diffrn_measurement_device_type 'BRUKER X8 Apex CCD'
_diffrn_radiation_monochromator graphite
_diffrn_radiation_source 'Enhance (Mo) X-ray Source'
_diffrn_radiation_type MoK\a
_diffrn_radiation_wavelength 0.71073
_diffrn_reflns_av_R_equivalents 0.1119
_diffrn_reflns_av_sigmaI/netI 0.1211
_diffrn_reflns_limit_h_max 8
_diffrn_reflns_limit_h_min -12
_diffrn_reflns_limit_k_max 11
_diffrn_reflns_limit_k_min -11
_diffrn_reflns_limit_l_max 23
_diffrn_reflns_limit_l_min -19
_diffrn_reflns_number 27385
_diffrn_reflns_theta_full 25.00
_diffrn_reflns_theta_max 25.00
_diffrn_reflns_theta_min 2.97
_exptl_absorpt_coefficient_mu 4.589
_exptl_absorpt_correction_type none
_exptl_crystal_colour orange
_exptl_crystal_density_diffrn 1.647
_exptl_crystal_density_method 'not measured'
_exptl_crystal_description needle
_exptl_crystal_F_000 1000
_exptl_crystal_size_max 0.11
_exptl_crystal_size_mid 0.08
_exptl_crystal_size_min 0.08
_refine_diff_density_max 1.185
_refine_diff_density_min -1.244
_refine_diff_density_rms 0.168
_refine_ls_extinction_method none
_refine_ls_goodness_of_fit_ref 1.008
_refine_ls_hydrogen_treatment constr
_refine_ls_matrix_type full
_refine_ls_number_parameters 508
_refine_ls_number_reflns 6459
_refine_ls_number_restraints 27
_refine_ls_restrained_S_all 1.015
_refine_ls_R_factor_all 0.0919
_refine_ls_R_factor_gt 0.0497
_refine_ls_shift/su_max 0.000
_refine_ls_shift/su_mean 0.000
_refine_ls_structure_factor_coef Fsqd
_refine_ls_weighting_details 'calc w=1/[\s^2^(Fo^2^)+(0.0482P)^2^+0.0000P] where P=(Fo^2^+2Fc^2^)/3'
_refine_ls_weighting_scheme calc
_refine_ls_wR_factor_gt 0.0990
_refine_ls_wR_factor_ref 0.1165
_reflns_number_gt 4501
_reflns_number_total 6459
_reflns_threshold_expression >2sigma(I)
_cod_data_source_file c3dt52544a.txt
_cod_data_source_block roshani1
_cod_original_cell_volume 2033.1(7)
_cod_original_sg_symbol_H-M P-1
_cod_database_code 7028606

loop_
_symmetry_equiv_pos_as_xyz
'x, y, z'
'-x, -y, -z'

loop_
_atom_site_label
_atom_site_type_symbol
_atom_site_fract_x
_atom_site_fract_y
_atom_site_fract_z
_atom_site_U_iso_or_equiv
_atom_site_adp_type
_atom_site_occupancy
_atom_site_symmetry_multiplicity
_atom_site_calc_flag
_atom_site_refinement_flags
_atom_site_disorder_assembly
_atom_site_disorder_group
Bi1 Bi 0.34726(3) 0.43316(4) 0.225027(17) 0.03152(15) Uani 1 1 d . A .
S1 S 0.57011(19) 0.3355(2) 0.26020(11) 0.0314(6) Uani 1 1 d . . .
S2 S 0.4940(3) 0.6366(3) 0.20555(13) 0.0470(7) Uani 1 1 d . . .
S3 S 0.4000(2) 0.3226(3) 0.10290(12) 0.0460(7) Uani 1 1 d . . .
S4 S 0.2175(4) 0.0538(4) 0.1598(2) 0.0583(15) Uani 0.723(8) 1 d PDU A 1
S4' S 0.2096(12) 0.0361(12) 0.2151(7) 0.084(4) Uani 0.277(8) 1 d PDU A 2
O1 O 0.4263(5) 0.5105(6) 0.3596(3) 0.0342(15) Uani 1 1 d . . .
O2 O 0.2475(6) 0.6496(7) 0.2748(3) 0.0429(16) Uani 1 1 d . . .
O3 O 0.1517(8) 0.4611(9) 0.1343(4) 0.074(2) Uani 1 1 d . . .
O4 O 0.2341(7) 0.1805(7) 0.2195(4) 0.068(2) Uani 1 1 d D . .
N1 N 0.6668(7) 0.7056(7) 0.5123(4) 0.0321(18) Uani 1 1 d . . .
N2 N 0.3261(9) 0.9107(8) 0.4309(4) 0.051(2) Uani 1 1 d . . .
N3 N -0.1336(9) 0.3377(10) -0.0078(5) 0.070(3) Uani 1 1 d . . .
C1 C 0.6722(9) 0.7768(9) 0.5758(5) 0.036(2) Uani 1 1 d . . .
H1 H 0.7571 0.8215 0.6051 0.044 Uiso 1 1 calc R . .
C2 C 0.5580(10) 0.7892(9) 0.6015(5) 0.038(2) Uani 1 1 d . . .
H2 H 0.5660 0.8389 0.6483 0.046 Uiso 1 1 calc R . .
C3 C 0.4349(10) 0.7304(9) 0.5600(5) 0.039(2) Uani 1 1 d . . .
H3 H 0.3555 0.7412 0.5760 0.047 Uiso 1 1 calc R . .
C4 C 0.4291(8) 0.6542(8) 0.4935(4) 0.028(2) Uani 1 1 d . . .
H4 H 0.3450 0.6088 0.4636 0.033 Uiso 1 1 calc R . .
C5 C 0.5459(8) 0.6439(8) 0.4705(4) 0.024(2) Uani 1 1 d . . .
C6 C 0.5409(8) 0.5629(8) 0.3988(4) 0.027(2) Uani 1 1 d . . .
C7 C 0.6642(7) 0.5432(8) 0.3808(4) 0.027(2) Uani 1 1 d . . .
H7 H 0.7414 0.6047 0.4090 0.033 Uiso 1 1 calc R . .
C8 C 0.6861(7) 0.4484(8) 0.3287(4) 0.026(2) Uani 1 1 d . . .
C9 C 0.8280(8) 0.4255(8) 0.3309(4) 0.029(2) Uani 1 1 d . . .
C10 C 0.8723(8) 0.3957(9) 0.2683(5) 0.036(2) Uani 1 1 d . . .
H10 H 0.8136 0.3931 0.2246 0.043 Uiso 1 1 calc R . .
C11 C 1.0015(8) 0.3701(10) 0.2699(5) 0.042(2) Uani 1 1 d . . .
H11 H 1.0319 0.3528 0.2276 0.050 Uiso 1 1 calc R . .
C12 C 1.0857(8) 0.3697(9) 0.3329(5) 0.042(3) Uani 1 1 d . . .
H12 H 1.1730 0.3493 0.3339 0.051 Uiso 1 1 calc R . .
C13 C 1.0423(8) 0.3993(9) 0.3946(4) 0.037(2) Uani 1 1 d . . .
H13 H 1.1006 0.3998 0.4381 0.044 Uiso 1 1 calc R . .
C14 C 0.9145(8) 0.4283(8) 0.3936(4) 0.030(2) Uani 1 1 d . . .
H14 H 0.8866 0.4502 0.4365 0.036 Uiso 1 1 calc R . .
C15 C 0.2694(12) 0.9580(10) 0.4841(5) 0.055(3) Uani 1 1 d . . .
H15 H 0.3153 1.0369 0.5183 0.066 Uiso 1 1 calc R . .
C16 C 0.1490(12) 0.8981(12) 0.4913(6) 0.057(3) Uani 1 1 d . . .
H16 H 0.1141 0.9349 0.5302 0.068 Uiso 1 1 calc R . .
C17 C 0.0796(11) 0.7866(11) 0.4432(5) 0.054(3) Uani 1 1 d . . .
H17 H -0.0035 0.7437 0.4481 0.065 Uiso 1 1 calc R . .
C18 C 0.1326(9) 0.7363(10) 0.3867(5) 0.046(3) Uani 1 1 d . . .
H18 H 0.0858 0.6588 0.3517 0.055 Uiso 1 1 calc R . .
C19 C 0.2532(10) 0.7999(10) 0.3821(5) 0.040(2) Uani 1 1 d . . .
C20 C 0.3163(10) 0.7421(10) 0.3228(5) 0.041(2) Uani 1 1 d . . .
C21 C 0.4533(9) 0.8014(9) 0.3273(5) 0.039(2) Uani 1 1 d . . .
H21 H 0.4942 0.8732 0.3670 0.046 Uiso 1 1 calc R . .
C22 C 0.5309(9) 0.7652(9) 0.2803(5) 0.038(2) Uani 1 1 d . . .
C23 C 0.6655(10) 0.8500(11) 0.2922(5) 0.045(3) Uani 1 1 d . . .
C24 C 0.7755(11) 0.7925(11) 0.2814(6) 0.066(3) Uani 1 1 d . . .
H24 H 0.7656 0.6984 0.2678 0.079 Uiso 1 1 calc R . .
C25 C 0.8997(12) 0.8694(14) 0.2901(7) 0.076(4) Uani 1 1 d . . .
H25 H 0.9747 0.8283 0.2836 0.091 Uiso 1 1 calc R . .
C26 C 0.9135(12) 1.0041(15) 0.3079(6) 0.072(4) Uani 1 1 d . . .
H26 H 0.9983 1.0564 0.3122 0.086 Uiso 1 1 calc R . .
C27 C 0.8078(14) 1.0666(12) 0.3198(5) 0.071(4) Uani 1 1 d . . .
H27 H 0.8197 1.1609 0.3339 0.085 Uiso 1 1 calc R . .
C28 C 0.6818(11) 0.9880(10) 0.3106(5) 0.053(3) Uani 1 1 d . . .
H28 H 0.6070 1.0295 0.3171 0.063 Uiso 1 1 calc R . .
C29 C -0.2567(12) 0.3598(12) -0.0233(7) 0.069(3) Uani 1 1 d . . .
H29 H -0.3075 0.3198 -0.0701 0.083 Uiso 1 1 calc R . .
C30 C -0.3199(12) 0.4337(13) 0.0199(7) 0.069(3) Uani 1 1 d . . .
H30 H -0.4129 0.4355 0.0049 0.082 Uiso 1 1 calc R . .
C31 C -0.2487(13) 0.5055(14) 0.0855(7) 0.077(4) Uani 1 1 d . . .
H31 H -0.2882 0.5615 0.1165 0.092 Uiso 1 1 calc R . .
C32 C -0.1113(13) 0.4910(13) 0.1044(6) 0.072(4) Uani 1 1 d . . .
H32 H -0.0552 0.5380 0.1489 0.087 Uiso 1 1 calc R . .
C33 C -0.0625(10) 0.4075(12) 0.0565(6) 0.053(3) Uani 1 1 d . . .
C34 C 0.0839(12) 0.3852(13) 0.0764(6) 0.066(3) Uani 1 1 d . . .
C35 C 0.1307(10) 0.2903(11) 0.0337(5) 0.054(3) Uani 1 1 d . . .
H35 H 0.0652 0.2380 -0.0066 0.065 Uiso 1 1 calc R . .
C36 C 0.2546(9) 0.2591(9) 0.0394(4) 0.038(2) Uani 1 1 d . B .
C37 C 0.2736(8) 0.1526(9) -0.0195(4) 0.044(3) Uani 1 1 d D . .
C38 C 0.1935(13) 0.0238(11) -0.0395(8) 0.049(5) Uiso 0.50 1 d PD B 1
H38 H 0.1309 0.0057 -0.0124 0.059 Uiso 0.50 1 calc PR B 1
C38' C 0.2230(17) 0.147(2) -0.0864(9) 0.084(8) Uiso 0.50 1 d PD B 2
H38' H 0.1678 0.2079 -0.1001 0.101 Uiso 0.50 1 calc PR B 2
C39 C 0.1996(16) -0.0778(17) -0.0956(7) 0.055(6) Uiso 0.50 1 d PD B 1
H39 H 0.1429 -0.1620 -0.1065 0.066 Uiso 0.50 1 calc PR B 1
C39' C 0.2545(17) 0.0491(18) -0.1353(12) 0.071(7) Uiso 0.50 1 d PD B 2
H39' H 0.2194 0.0445 -0.1837 0.085 Uiso 0.50 1 calc PR B 2
C40 C 0.2896(14) -0.0531(17) -0.1348(10) 0.050(4) Uiso 0.50 1 d PD B 1
H40 H 0.2975 -0.1201 -0.1734 0.060 Uiso 0.50 1 calc PR B 1
C41 C 0.3699(16) 0.0727(14) -0.1169(8) 0.051(5) Uiso 0.50 1 d PD B 1
H41 H 0.4324 0.0899 -0.1441 0.061 Uiso 0.50 1 calc PR B 1
C41' C 0.3865(19) -0.037(2) -0.0498(10) 0.077(7) Uiso 0.50 1 d PD B 2
H41' H 0.4415 -0.0981 -0.0370 0.093 Uiso 0.50 1 calc PR B 2
C42 C 0.3620(12) 0.1739(16) -0.0606(6) 0.037(4) Uiso 0.50 1 d PD B 1
H42 H 0.4181 0.2582 -0.0506 0.045 Uiso 0.50 1 calc PR B 1
C42' C 0.3578(15) 0.0614(16) 0.0008(11) 0.067(6) Uiso 0.50 1 d PD B 2
H42' H 0.3942 0.0683 0.0493 0.081 Uiso 0.50 1 calc PR B 2
C43 C 0.112(2) -0.086(2) 0.1775(11) 0.110(5) Uiso 0.723(8) 1 d PD A 1
H43A H 0.1406 -0.0866 0.2272 0.166 Uiso 0.723(8) 1 calc PR A 1
H43B H 0.1216 -0.1698 0.1477 0.166 Uiso 0.723(8) 1 calc PR A 1
H43C H 0.0178 -0.0745 0.1670 0.166 Uiso 0.723(8) 1 calc PR A 1
C43' C 0.117(5) 0.004(6) 0.1180(16) 0.110(5) Uiso 0.28 1 d PD A 2
H43D H 0.1642 0.0628 0.0952 0.166 Uiso 0.277(8) 1 calc PR A 2
H43E H 0.0250 0.0219 0.1152 0.166 Uiso 0.277(8) 1 calc PR A 2
H43F H 0.1132 -0.0889 0.0940 0.166 Uiso 0.277(8) 1 calc PR A 2
C44 C 0.3538(19) -0.006(2) 0.1693(11) 0.110(5) Uiso 0.723(8) 1 d PD A 1
H44A H 0.4263 0.0569 0.1631 0.166 Uiso 0.723(8) 1 calc PR A 1
H44B H 0.3409 -0.0905 0.1340 0.166 Uiso 0.723(8) 1 calc PR A 1
H44C H 0.3775 -0.0215 0.2166 0.166 Uiso 0.723(8) 1 calc PR A 1
C40' C 0.3322(16) -0.0421(18) -0.1197(11) 0.050(4) Uiso 0.50 1 d PD B 2
H40' H 0.3486 -0.1081 -0.1562 0.060 Uiso 0.50 1 calc PR B 2
C44' C 0.228(6) -0.113(3) 0.202(3) 0.110(5) Uiso 0.28 1 d PD A 2
H44D H 0.1602 -0.1661 0.1601 0.166 Uiso 0.277(8) 1 calc PR A 2
H44E H 0.2159 -0.1470 0.2430 0.166 Uiso 0.277(8) 1 calc PR A 2
H44F H 0.3177 -0.1206 0.1948 0.166 Uiso 0.277(8) 1 calc PR A 2

loop_
_atom_site_aniso_label
_atom_site_aniso_U_11
_atom_site_aniso_U_22
_atom_site_aniso_U_33
_atom_site_aniso_U_23
_atom_site_aniso_U_13
_atom_site_aniso_U_12
Bi1 0.02418(19) 0.0405(3) 0.0289(2) 0.00439(16) 0.00580(14) 0.00974(15)
S1 0.0217(10) 0.0326(14) 0.0356(14) 0.0004(11) 0.0035(10) 0.0083(10)
S2 0.0579(16) 0.0398(17) 0.0496(16) 0.0086(13) 0.0278(13) 0.0119(13)
S3 0.0363(13) 0.0656(19) 0.0388(15) 0.0047(13) 0.0165(11) 0.0198(13)
S4 0.085(3) 0.040(3) 0.051(3) 0.011(2) 0.023(2) 0.002(2)
S4' 0.090(7) 0.081(7) 0.062(7) -0.020(6) 0.041(5) -0.034(6)
O1 0.027(3) 0.049(4) 0.028(3) 0.010(3) 0.004(3) 0.012(3)
O2 0.033(3) 0.050(5) 0.041(4) 0.001(4) 0.005(3) 0.015(3)
O3 0.077(5) 0.106(7) 0.041(5) 0.010(5) 0.006(4) 0.050(5)
O4 0.058(5) 0.059(5) 0.082(6) 0.001(4) 0.028(4) 0.004(4)
N1 0.035(4) 0.025(4) 0.035(5) 0.002(4) 0.007(4) 0.010(4)
N2 0.085(6) 0.029(5) 0.049(6) 0.016(5) 0.026(5) 0.016(5)
N3 0.054(6) 0.089(8) 0.072(7) 0.029(6) 0.014(5) 0.017(6)
C1 0.039(5) 0.027(6) 0.034(6) -0.006(5) 0.000(4) 0.009(4)
C2 0.057(6) 0.028(6) 0.029(5) 0.004(5) 0.008(5) 0.010(5)
C3 0.054(6) 0.033(6) 0.041(6) 0.010(5) 0.031(5) 0.016(5)
C4 0.028(4) 0.028(5) 0.035(6) 0.016(5) 0.013(4) 0.011(4)
C5 0.035(5) 0.015(5) 0.025(5) 0.011(4) 0.006(4) 0.008(4)
C6 0.032(5) 0.020(5) 0.035(6) 0.013(4) 0.010(4) 0.011(4)
C7 0.019(4) 0.026(5) 0.036(5) 0.006(4) 0.008(4) 0.001(4)
C8 0.018(4) 0.025(5) 0.037(5) 0.013(4) 0.009(4) 0.000(4)
C9 0.025(4) 0.031(6) 0.031(5) 0.005(4) 0.011(4) 0.006(4)
C10 0.025(4) 0.046(6) 0.033(5) 0.005(5) 0.007(4) 0.003(4)
C11 0.025(5) 0.067(7) 0.037(6) 0.016(5) 0.011(4) 0.008(5)
C12 0.022(4) 0.055(7) 0.047(6) 0.003(5) 0.010(5) 0.009(5)
C13 0.027(5) 0.052(7) 0.024(5) -0.003(5) 0.003(4) 0.010(4)
C14 0.030(5) 0.035(6) 0.022(5) 0.000(4) 0.006(4) 0.005(4)
C15 0.100(9) 0.028(6) 0.041(7) 0.005(5) 0.025(6) 0.018(6)
C16 0.082(8) 0.058(8) 0.049(7) 0.020(7) 0.034(7) 0.042(7)
C17 0.062(7) 0.056(8) 0.040(7) 0.003(6) 0.011(6) 0.013(6)
C18 0.045(6) 0.046(7) 0.042(6) -0.005(5) 0.008(5) 0.016(5)
C19 0.056(6) 0.032(6) 0.040(6) 0.017(5) 0.012(5) 0.020(5)
C20 0.052(6) 0.039(7) 0.050(7) 0.027(6) 0.019(5) 0.032(6)
C21 0.053(6) 0.032(6) 0.035(6) 0.012(5) 0.011(5) 0.017(5)
C22 0.040(5) 0.039(6) 0.045(6) 0.024(5) 0.012(5) 0.016(5)
C23 0.057(6) 0.047(8) 0.043(6) 0.027(5) 0.016(5) 0.016(6)
C24 0.069(8) 0.047(8) 0.101(10) 0.044(7) 0.033(7) 0.013(6)
C25 0.069(8) 0.077(10) 0.100(10) 0.061(9) 0.023(7) 0.009(7)
C26 0.064(8) 0.088(11) 0.061(8) 0.041(8) 0.003(6) -0.016(8)
C27 0.105(10) 0.055(8) 0.049(7) 0.008(6) 0.035(7) -0.017(8)
C28 0.082(8) 0.038(7) 0.043(6) 0.007(5) 0.030(6) 0.008(6)
C29 0.056(7) 0.084(10) 0.080(9) 0.038(8) 0.018(7) 0.022(7)
C30 0.067(8) 0.091(10) 0.072(9) 0.034(8) 0.037(7) 0.049(7)
C31 0.087(9) 0.110(11) 0.058(9) 0.030(8) 0.042(8) 0.051(8)
C32 0.080(9) 0.105(11) 0.032(7) 0.025(7) 0.001(6) 0.024(8)
C33 0.042(6) 0.078(9) 0.062(8) 0.044(7) 0.020(6) 0.035(6)
C34 0.074(8) 0.095(10) 0.037(7) 0.025(7) 0.012(6) 0.028(8)
C35 0.063(7) 0.076(8) 0.037(6) 0.015(6) 0.022(5) 0.046(6)
C36 0.048(6) 0.042(6) 0.030(5) 0.005(5) 0.015(4) 0.027(5)
C37 0.051(6) 0.053(7) 0.034(6) 0.013(5) 0.007(5) 0.026(5)

loop_
_atom_type_symbol
_atom_type_description
_atom_type_scat_dispersion_real
_atom_type_scat_dispersion_imag
_atom_type_scat_source
C C 0.0033 0.0016 'International Tables Vol C Tables 4.2.6.8 and 6.1.1.4'
H H 0.0000 0.0000 'International Tables Vol C Tables 4.2.6.8 and 6.1.1.4'
N N 0.0061 0.0033 'International Tables Vol C Tables 4.2.6.8 and 6.1.1.4'
O O 0.0106 0.0060 'International Tables Vol C Tables 4.2.6.8 and 6.1.1.4'
S S 0.1246 0.1234 'International Tables Vol C Tables 4.2.6.8 and 6.1.1.4'
Bi Bi -4.1077 10.2566 'International Tables Vol C Tables 4.2.6.8 and 6.1.1.4'

loop_
_geom_angle_atom_site_label_1
_geom_angle_atom_site_label_2
_geom_angle_atom_site_label_3
_geom_angle
O3 Bi1 O1 135.1(2)
O3 Bi1 S2 90.1(2)
O1 Bi1 S2 93.24(15)
O3 Bi1 S1 151.19(18)
O1 Bi1 S1 73.75(13)
S2 Bi1 S1 88.44(8)
O3 Bi1 S3 76.33(17)
O1 Bi1 S3 148.26(13)
S2 Bi1 S3 80.03(8)
S1 Bi1 S3 75.08(7)
O3 Bi1 O2 69.3(2)
O1 Bi1 O2 69.00(18)
S2 Bi1 O2 72.88(15)
S1 Bi1 O2 136.80(15)
S3 Bi1 O2 135.58(15)
O3 Bi1 O4 92.7(3)
O1 Bi1 O4 96.7(2)
S2 Bi1 O4 162.89(15)
S1 Bi1 O4 81.03(16)
S3 Bi1 O4 84.23(16)
O2 Bi1 O4 123.8(2)
C8 S1 Bi1 110.9(3)
C22 S2 Bi1 109.6(3)
C36 S3 Bi1 110.8(3)
O4 S4 C44 109.4(8)
O4 S4 C43 109.7(7)
C44 S4 C43 96.5(10)
O4 S4' C44' 161(2)
O4 S4' C43' 89.6(19)
C44' S4' C43' 89(3)
C6 O1 Bi1 130.9(5)
C20 O2 Bi1 121.4(5)
C34 O3 Bi1 132.2(7)
S4' O4 S4 45.6(5)
S4' O4 Bi1 164.3(6)
S4 O4 Bi1 128.0(4)
C1 N1 C5 118.8(7)
C15 N2 C19 115.6(9)
C29 N3 C33 113.7(10)
N1 C1 C2 122.2(8)
C3 C2 C1 120.2(8)
C2 C3 C4 117.6(8)
C3 C4 C5 120.0(8)
N1 C5 C4 121.1(7)
N1 C5 C6 118.4(7)
C4 C5 C6 120.5(7)
O1 C6 C7 124.5(8)
O1 C6 C5 117.2(7)
C7 C6 C5 118.2(7)
C8 C7 C6 128.5(8)
C7 C8 C9 118.6(7)
C7 C8 S1 128.8(6)
C9 C8 S1 112.3(6)
C14 C9 C10 118.9(7)
C14 C9 C8 120.7(7)
C10 C9 C8 120.4(7)
C11 C10 C9 120.4(8)
C12 C11 C10 120.0(8)
C11 C12 C13 119.7(8)
C12 C13 C14 120.7(8)
C9 C14 C13 120.3(8)
N2 C15 C16 123.3(10)
C17 C16 C15 120.1(10)
C16 C17 C18 118.5(10)
C19 C18 C17 119.0(10)
N2 C19 C18 123.4(9)
N2 C19 C20 116.8(9)
C18 C19 C20 119.7(9)
O2 C20 C21 125.3(8)
O2 C20 C19 117.8(9)
C21 C20 C19 116.9(9)
C22 C21 C20 127.2(9)
C21 C22 C23 117.6(9)
C21 C22 S2 129.4(7)
C23 C22 S2 113.0(7)
C24 C23 C28 118.3(10)
C24 C23 C22 120.5(9)
C28 C23 C22 121.1(9)
C23 C24 C25 121.3(11)
C26 C25 C24 119.5(12)
C25 C26 C27 121.6(11)
C26 C27 C28 118.5(11)
C23 C28 C27 120.6(11)
N3 C29 C30 127.2(12)
C29 C30 C31 119.5(11)
C30 C31 C32 115.9(11)
C33 C32 C31 118.2(11)
N3 C33 C32 125.2(9)
N3 C33 C34 115.2(10)
C32 C33 C34 119.6(11)
O3 C34 C35 125.3(11)
O3 C34 C33 113.7(10)
C35 C34 C33 121.0(11)
C36 C35 C34 130.5(11)
C35 C36 C37 116.8(8)
C35 C36 S3 131.0(8)
C37 C36 S3 112.1(6)
C38' C37 C42 62.2(8)
C38' C37 C38 81.0(9)
C42 C37 C38 115.2(12)
C38' C37 C42' 121.5(15)
C42 C37 C42' 83.7(9)
C38 C37 C42' 72.2(7)
C38' C37 C36 122.3(12)
C42 C37 C36 123.3(10)
C38 C37 C36 121.4(10)
C42' C37 C36 116.1(11)
C39 C38 C37 125.0(15)
C37 C38' C39' 116(2)
C40 C39 C38 118.0(18)
C40' C39' C38' 125(2)
C39 C40 C41 118.7(19)
C42 C41 C40 122.7(17)
C40' C41' C42' 118(2)
C37 C42 C41 120.5(14)
C41' C42' C37 120.5(19)
C39' C40' C41' 119(2)

loop_
_geom_bond_atom_site_label_1
_geom_bond_atom_site_label_2
_geom_bond_distance
Bi1 O3 2.518(7)
Bi1 O1 2.563(5)
Bi1 S2 2.600(3)
Bi1 S1 2.659(2)
Bi1 S3 2.662(2)
Bi1 O2 2.685(6)
Bi1 O4 2.721(8)
S1 C8 1.731(8)
S2 C22 1.723(10)
S3 C36 1.710(9)
S4 O4 1.547(8)
S4 C44 1.605(19)
S4 C43 1.848(18)
S4' O4 1.479(13)
S4' C44' 1.57(3)
S4' C43' 1.92(2)
O1 C6 1.263(9)
O2 C20 1.232(11)
O3 C34 1.265(13)
N1 C1 1.313(10)
N1 C5 1.349(10)
N2 C15 1.349(12)
N2 C19 1.365(12)
N3 C29 1.309(13)
N3 C33 1.345(14)
C1 C2 1.389(12)
C2 C3 1.357(12)
C3 C4 1.381(11)
C4 C5 1.384(10)
C5 C6 1.488(11)
C6 C7 1.419(10)
C7 C8 1.352(11)
C8 C9 1.508(10)
C9 C14 1.377(11)
C9 C10 1.405(11)
C10 C11 1.389(11)
C11 C12 1.378(12)
C12 C13 1.384(11)
C13 C14 1.388(11)
C15 C16 1.370(14)
C16 C17 1.353(14)
C17 C18 1.387(13)
C18 C19 1.367(12)
C19 C20 1.518(13)
C20 C21 1.449(13)
C21 C22 1.377(12)
C22 C23 1.499(13)
C23 C24 1.383(14)
C23 C28 1.390(13)
C24 C25 1.384(15)
C25 C26 1.357(16)
C26 C27 1.377(16)
C27 C28 1.405(15)
C29 C30 1.357(15)
C30 C31 1.368(16)
C31 C32 1.429(15)
C32 C33 1.372(15)
C33 C34 1.543(14)
C34 C35 1.369(14)
C35 C36 1.348(12)
C36 C37 1.502(12)
C37 C38' 1.321(16)
C37 C42 1.376(9)
C37 C38 1.420(9)
C37 C42' 1.435(16)
C38 C39 1.389(10)
C38' C39' 1.378(17)
C39 C40 1.366(10)
C39' C40' 1.367(17)
C40 C41 1.397(10)
C41 C42 1.394(10)
C41' C40' 1.381(17)
C41' C42' 1.386(17)
